data_4128804
loop_
_publ_author_name
'Nakanishi, Takumi'
'Hori, Yuta'
'Sato, Hiroyasu'
'Wu, Shu-Qi'
'Okazawa, Atsushi'
'Kojima, Norimichi'
'Yamamoto, Takashi'
'Einaga, Yasuaki'
'Hayami, Shinya'
'Horie, Yusuke'
'Okajima, Hajime'
'Sakamoto, Akira'
'Shiota, Yoshihito'
'Yoshizawa, Kazunari'
'Sato, Osamu'

_publ_section_title
;
 Observation of Proton Transfer Coupled Spin Transition and Trapping of
 Photoinduced Metastable Proton Transfer State in an Fe(II) Complex.
;
_journal_issue 36
_journal_name_full 'Journal of the American Chemical Society'
_journal_page_first 14384
_journal_page_last 14393
_journal_paper_doi 10.1021/jacs.9b07204
_journal_volume 141
_journal_year 2019
_chemical_formula_moiety '2(As F6), C36 H26 Cl2 Fe N8 O2'
_chemical_formula_sum 'C36 H26 As2 Cl2 F12 Fe N8 O2'
_chemical_formula_weight 1107.24
_space_group_crystal_system monoclinic
_space_group_IT_number 14
_space_group_name_Hall '-P 2yn'
_space_group_name_H-M_alt 'P 1 21/n 1'
_atom_sites_solution_hydrogens geom
_atom_sites_solution_primary dual
_audit_creation_date 2018-03-27
_audit_creation_method
;
Olex2 1.2
(compiled 2017.08.10 svn.r3458 for OlexSys, GUI svn.r5381)
;
_cell_angle_alpha 90
_cell_angle_beta 116.615(5)
_cell_angle_gamma 90
_cell_formula_units_Z 4
_cell_length_a 16.4896(6)
_cell_length_b 16.0053(4)
_cell_length_c 16.6301(6)
_cell_measurement_reflns_used 11266
_cell_measurement_temperature 293(2)
_cell_measurement_theta_max 29.7490
_cell_measurement_theta_min 2.5380
_cell_volume 3924.0(3)
_computing_cell_refinement 'CrysAlisPro 1.171.38.46 (Rigaku OD, 2015)'
_computing_data_collection 'CrysAlisPro 1.171.38.46 (Rigaku OD, 2015)'
_computing_data_reduction 'CrysAlisPro 1.171.38.46 (Rigaku OD, 2015)'
_computing_molecular_graphics 'Olex2 (Dolomanov et al., 2009)'
_computing_publication_material 'Olex2 (Dolomanov et al., 2009)'
_computing_structure_refinement 'ShelXL (Sheldrick, 2015)'
_computing_structure_solution 'ShelXT (Sheldrick, 2015)'
_diffrn_ambient_temperature 293(2)
_diffrn_detector 'CCD plate'
_diffrn_measured_fraction_theta_full 0.999
_diffrn_measured_fraction_theta_max 0.999
_diffrn_measurement_details
;
List of Runs (angles in degrees, time in seconds):

  # Type    Start    End  Width  t~exp~   \w     \q     \k     \f   Frames
--------------------------------------------------------------------------
  1  \w    -80.00 100.00   0.50   12.00    --   10.00  45.00   0.00  360
  2  \w    -80.00 100.00   0.50   12.00    --   10.00  45.00  90.00  360
  3  \w      0.00   0.50   0.50   12.00    --   10.00  45.00  90.00    1
;
_diffrn_measurement_device 'abstract diffractometer'
_diffrn_measurement_device_type 'dtrek-CrysAlisPro-abstract goniometer imported rigaku-d*trek images'
_diffrn_measurement_method '\w scans'
_diffrn_orient_matrix_type 'CrysAlisPro convention (1999,Acta A55,543-557)'
_diffrn_orient_matrix_UB_11 0.0450018000
_diffrn_orient_matrix_UB_12 -0.0156861000
_diffrn_orient_matrix_UB_13 0.0212910000
_diffrn_orient_matrix_UB_21 -0.0023922000
_diffrn_orient_matrix_UB_22 -0.0020559000
_diffrn_orient_matrix_UB_23 0.0414677000
_diffrn_orient_matrix_UB_31 -0.0168841000
_diffrn_orient_matrix_UB_32 -0.0414128000
_diffrn_orient_matrix_UB_33 -0.0100559000
_diffrn_radiation_monochromator graphite
_diffrn_radiation_probe x-ray
_diffrn_radiation_type MoK\a
_diffrn_radiation_wavelength 0.71073
_diffrn_reflns_av_R_equivalents 0.0660
_diffrn_reflns_av_unetI/netI 0.0500
_diffrn_reflns_Laue_measured_fraction_full 0.999
_diffrn_reflns_Laue_measured_fraction_max 0.999
_diffrn_reflns_limit_h_max 20
_diffrn_reflns_limit_h_min -20
_diffrn_reflns_limit_k_max 20
_diffrn_reflns_limit_k_min -18
_diffrn_reflns_limit_l_max 20
_diffrn_reflns_limit_l_min -20
_diffrn_reflns_number 38574
_diffrn_reflns_point_group_measured_fraction_full 0.999
_diffrn_reflns_point_group_measured_fraction_max 0.999
_diffrn_reflns_theta_full 25.242
_diffrn_reflns_theta_max 26.371
_diffrn_reflns_theta_min 2.341
_diffrn_source 'fine-focus sealed X-ray tube'
_diffrn_source_type 'Enhance (Mo) X-ray Source'
_exptl_absorpt_coefficient_mu 2.299
_exptl_absorpt_correction_T_max 1.00000
_exptl_absorpt_correction_T_min 0.48944
_exptl_absorpt_correction_type multi-scan
_exptl_absorpt_process_details
;
CrysAlisPro 1.171.38.46 (Rigaku Oxford Diffraction, 2015)
Empirical absorption correction using spherical harmonics,
 implemented in SCALE3 ABSPACK scaling algorithm.
;
_exptl_crystal_colour black
_exptl_crystal_colour_primary black
_exptl_crystal_density_diffrn 1.874
_exptl_crystal_description plate
_exptl_crystal_F_000 2192
_exptl_crystal_size_max 0.2
_exptl_crystal_size_mid 0.1
_exptl_crystal_size_min 0.01
_refine_diff_density_max 1.555
_refine_diff_density_min -0.940
_refine_diff_density_rms 0.105
_refine_ls_extinction_method none
_refine_ls_goodness_of_fit_ref 1.062
_refine_ls_hydrogen_treatment constr
_refine_ls_matrix_type full
_refine_ls_number_parameters 568
_refine_ls_number_reflns 8021
_refine_ls_number_restraints 0
_refine_ls_restrained_S_all 1.062
_refine_ls_R_factor_all 0.0597
_refine_ls_R_factor_gt 0.0465
_refine_ls_shift/su_max 0.001
_refine_ls_shift/su_mean 0.000
_refine_ls_structure_factor_coef Fsqd
_refine_ls_weighting_details 'w=1/[\s^2^(Fo^2^)+(0.0375P)^2^+9.7798P] where P=(Fo^2^+2Fc^2^)/3'
_refine_ls_weighting_scheme calc
_refine_ls_wR_factor_gt 0.1011
_refine_ls_wR_factor_ref 0.1086
_reflns_Friedel_coverage 0.000
_reflns_number_gt 6615
_reflns_number_total 8021
_reflns_threshold_expression 'I > 2\s(I)'
_cod_data_source_file ja9b07204_si_004.cif
_cod_data_source_block '[1Cl](As)_25K'
_cod_database_code 4128804
_shelx_shelxl_version_number 2016/6
_chemical_oxdiff_formula 'Fe C H N O F Cl As'
_shelx_space_group_comment
;
The symmetry employed for this shelxl refinement is uniquely defined
by the following loop, which should always be used as a source of
symmetry information in preference to the above space-group names.
They are only intended as comments.
;
_reflns_odcompleteness_completeness 99.89
_reflns_odcompleteness_iscentric 1
_reflns_odcompleteness_theta 26.32
_olex2_refinement_description
;
1. Fixed Uiso
 At 1.2 times of:
  All C(H) groups, All N(H) groups
2.a Aromatic/amide H refined with riding coordinates:
 N7(H2), N4(H1), C26(H00W), C28(H010), C8(H014), C35(H016), C22(H017),
 C33(H018), C27(H019), C34(H01B), C32(H01C), C9(H01D), C29(H01E), C11(H01F),
 C19(H01G), C21(H01H), C14(H01I), C1(H01J), C17(H01K), C15(H01L), C2(H01M),
 C10(H01N), C3(H01O), C4(H01P), C20(H01Q), C16(H01R)
;
_olex2_submission_special_instructions 'No special instructions were received'
_oxdiff_exptl_absorpt_empirical_details
;
Empirical correction (ABSPACK) includes:
- Absorption correction using spherical harmonics
- Frame scaling
- Detector area scaling
- B-factor correction
;
_oxdiff_exptl_absorpt_empirical_full_max 3.150
_oxdiff_exptl_absorpt_empirical_full_min 0.613

loop_
_space_group_symop_operation_xyz
'x, y, z'
'-x+1/2, y+1/2, -z+1/2'
'-x, -y, -z'
'x-1/2, -y-1/2, z-1/2'

loop_
_atom_site_label
_atom_site_type_symbol
_atom_site_fract_x
_atom_site_fract_y
_atom_site_fract_z
_atom_site_U_iso_or_equiv
_atom_site_adp_type
_atom_site_occupancy
_atom_site_site_symmetry_order
_atom_site_calc_flag
_atom_site_refinement_flags_posn
As1 As 0.64644(3) 0.90163(2) 1.06312(3) 0.01908(11) Uani 1 1 d .
As2 As 0.63890(3) 0.86232(3) 0.49749(3) 0.02148(11) Uani 1 1 d .
Fe1 Fe 0.57407(3) 0.68253(3) 0.76408(3) 0.01418(13) Uani 1 1 d .
Cl2 Cl 0.59194(6) 0.59622(6) 0.44028(6) 0.0225(2) Uani 1 1 d .
Cl1 Cl 0.31883(7) 0.49990(6) 0.82366(7) 0.0254(2) Uani 1 1 d .
F1 F 0.53600(16) 0.86608(14) 1.01240(16) 0.0261(5) Uani 1 1 d .
F2 F 0.68380(16) 0.80256(14) 1.10364(15) 0.0257(5) Uani 1 1 d .
F4 F 0.60929(17) 1.00049(14) 1.02362(16) 0.0266(5) Uani 1 1 d .
F11 F 0.70176(17) 0.90229(16) 0.60347(15) 0.0307(6) Uani 1 1 d .
F7 F 0.57616(17) 0.80289(16) 0.53558(17) 0.0328(6) Uani 1 1 d .
F3 F 0.75682(16) 0.93695(15) 1.11188(17) 0.0308(6) Uani 1 1 d .
F5 F 0.63659(17) 0.92470(15) 1.15969(16) 0.0279(6) Uani 1 1 d .
F6 F 0.65538(17) 0.87884(15) 0.96607(16) 0.0278(6) Uani 1 1 d .
F10 F 0.56149(17) 0.94152(16) 0.47399(17) 0.0306(6) Uani 1 1 d .
F9 F 0.70014(17) 0.92019(17) 0.45709(16) 0.0338(6) Uani 1 1 d .
O2 O 0.48213(17) 0.65978(16) 0.63830(17) 0.0174(6) Uani 1 1 d .
O1 O 0.56717(18) 0.56609(16) 0.79999(18) 0.0192(6) Uani 1 1 d .
F12 F 0.57607(17) 0.82361(18) 0.39020(17) 0.0379(7) Uani 1 1 d .
F8 F 0.71498(17) 0.78132(16) 0.52074(18) 0.0359(6) Uani 1 1 d .
N6 N 0.6509(2) 0.6589(2) 0.7099(2) 0.0165(7) Uani 1 1 d .
N2 N 0.4867(2) 0.6949(2) 0.8061(2) 0.0181(7) Uani 1 1 d .
N7 N 0.6069(2) 0.6377(2) 0.6205(2) 0.0168(7) Uani 1 1 d .
H2 H 0.634601 0.625074 0.589037 0.020 Uiso 1 1 calc R
N4 N 0.3170(2) 0.7089(2) 0.8131(2) 0.0199(7) Uani 1 1 d .
H1 H 0.334467 0.661723 0.801493 0.024 Uiso 1 1 calc R
N3 N 0.4604(2) 0.6244(2) 0.8361(2) 0.0186(7) Uani 1 1 d .
N8 N 0.7722(2) 0.6047(2) 0.6407(2) 0.0186(7) Uani 1 1 d .
N1 N 0.5521(2) 0.8040(2) 0.7471(2) 0.0199(7) Uani 1 1 d .
N5 N 0.6936(2) 0.6925(2) 0.8686(2) 0.0204(7) Uani 1 1 d .
C12 C 0.5103(3) 0.5598(2) 0.8318(2) 0.0173(8) Uani 1 1 d .
C6 C 0.4454(3) 0.7671(2) 0.8004(2) 0.0183(8) Uani 1 1 d .
C5 C 0.4834(3) 0.8327(2) 0.7646(2) 0.0190(8) Uani 1 1 d .
C24 C 0.7391(3) 0.6638(2) 0.7546(2) 0.0166(8) Uani 1 1 d .
C26 C 0.8835(3) 0.6990(2) 0.7445(3) 0.0203(8) Uani 1 1 d .
H00W H 0.901655 0.734604 0.793713 0.024 Uiso 1 1 calc R
C30 C 0.5160(3) 0.6388(2) 0.5872(2) 0.0156(8) Uani 1 1 d .
C36 C 0.4800(3) 0.5965(2) 0.4242(3) 0.0182(8) Uani 1 1 d .
C25 C 0.8021(3) 0.6552(2) 0.7138(2) 0.0173(8) Uani 1 1 d .
C28 C 0.9083(3) 0.6350(3) 0.6275(3) 0.0242(9) Uani 1 1 d .
H010 H 0.943762 0.626140 0.597722 0.029 Uiso 1 1 calc R
C31 C 0.4558(3) 0.6152(2) 0.4926(3) 0.0174(8) Uani 1 1 d .
C23 C 0.7660(3) 0.6770(2) 0.8510(2) 0.0186(8) Uani 1 1 d .
C7 C 0.3682(3) 0.7776(2) 0.8206(2) 0.0184(8) Uani 1 1 d .
C8 C 0.3422(3) 0.8521(2) 0.8460(3) 0.0201(8) Uani 1 1 d .
H014 H 0.378038 0.899633 0.856775 0.024 Uiso 1 1 calc R
C13 C 0.5007(3) 0.4783(2) 0.8687(3) 0.0184(8) Uani 1 1 d .
C35 C 0.4151(3) 0.5756(2) 0.3380(3) 0.0199(8) Uani 1 1 d .
H016 H 0.432646 0.563128 0.293450 0.024 Uiso 1 1 calc R
C22 C 0.8524(3) 0.6662(2) 0.9198(3) 0.0225(9) Uani 1 1 d .
H017 H 0.900545 0.653718 0.907066 0.027 Uiso 1 1 calc R
C33 C 0.2985(3) 0.5908(2) 0.3856(3) 0.0200(8) Uani 1 1 d .
H018 H 0.237508 0.588810 0.372611 0.024 Uiso 1 1 calc R
C27 C 0.9366(3) 0.6886(3) 0.7005(3) 0.0236(9) Uani 1 1 d .
H019 H 0.991153 0.717348 0.719813 0.028 Uiso 1 1 calc R
C18 C 0.4231(3) 0.4475(2) 0.8711(3) 0.0208(8) Uani 1 1 d .
C34 C 0.3247(3) 0.5735(2) 0.3191(3) 0.0204(8) Uani 1 1 d .
H01B H 0.281162 0.560418 0.261325 0.024 Uiso 1 1 calc R
C32 C 0.3631(3) 0.6112(2) 0.4714(3) 0.0192(8) Uani 1 1 d .
H01C H 0.344999 0.622415 0.515810 0.023 Uiso 1 1 calc R
C9 C 0.2631(3) 0.8552(3) 0.8551(3) 0.0221(9) Uani 1 1 d .
H01D H 0.244792 0.905223 0.870254 0.027 Uiso 1 1 calc R
C29 C 0.8255(3) 0.5950(3) 0.6001(3) 0.0222(9) Uani 1 1 d .
H01E H 0.805922 0.559478 0.550674 0.027 Uiso 1 1 calc R
C11 C 0.2410(3) 0.7107(3) 0.8228(3) 0.0227(9) Uani 1 1 d .
H01F H 0.208301 0.661742 0.816600 0.027 Uiso 1 1 calc R
C19 C 0.7088(3) 0.7006(3) 0.9548(3) 0.0239(9) Uani 1 1 d .
H01G H 0.660135 0.712066 0.967020 0.029 Uiso 1 1 calc R
C21 C 0.8664(3) 0.6742(3) 1.0086(3) 0.0253(10) Uani 1 1 d .
H01H H 0.924042 0.667145 1.055842 0.030 Uiso 1 1 calc R
C14 C 0.5796(3) 0.4284(2) 0.9064(3) 0.0216(9) Uani 1 1 d .
H01I H 0.632334 0.447249 0.905102 0.026 Uiso 1 1 calc R
C1 C 0.5932(3) 0.8562(3) 0.7139(3) 0.0243(9) Uani 1 1 d .
H01J H 0.640713 0.836196 0.703652 0.029 Uiso 1 1 calc R
C17 C 0.4227(3) 0.3699(3) 0.9092(3) 0.0247(9) Uani 1 1 d .
H01K H 0.369940 0.349897 0.909546 0.030 Uiso 1 1 calc R
C15 C 0.5799(3) 0.3520(3) 0.9453(3) 0.0248(9) Uani 1 1 d .
H01L H 0.632675 0.320185 0.970550 0.030 Uiso 1 1 calc R
C2 C 0.5674(3) 0.9386(3) 0.6945(3) 0.0251(9) Uani 1 1 d .
H01M H 0.597657 0.973823 0.672399 0.030 Uiso 1 1 calc R
C10 C 0.2108(3) 0.7842(3) 0.8417(3) 0.0229(9) Uani 1 1 d .
H01N H 0.156243 0.786353 0.845528 0.028 Uiso 1 1 calc R
C3 C 0.4964(3) 0.9679(3) 0.7082(3) 0.0260(10) Uani 1 1 d .
H01O H 0.477072 1.022888 0.694225 0.031 Uiso 1 1 calc R
C4 C 0.4532(3) 0.9144(3) 0.7434(3) 0.0243(9) Uani 1 1 d .
H01P H 0.404634 0.933420 0.752534 0.029 Uiso 1 1 calc R
C20 C 0.7942(3) 0.6925(3) 1.0254(3) 0.0257(9) Uani 1 1 d .
H01Q H 0.802839 0.699341 1.084276 0.031 Uiso 1 1 calc R
C16 C 0.5013(3) 0.3231(3) 0.9463(3) 0.0273(10) Uani 1 1 d .
H01R H 0.501376 0.271580 0.972290 0.033 Uiso 1 1 calc R

loop_
_atom_site_aniso_label
_atom_site_aniso_U_11
_atom_site_aniso_U_22
_atom_site_aniso_U_33
_atom_site_aniso_U_23
_atom_site_aniso_U_13
_atom_site_aniso_U_12
As1 0.0234(2) 0.0147(2) 0.0230(2) -0.00344(16) 0.01376(18) -0.00303(16)
As2 0.0211(2) 0.0206(2) 0.0173(2) -0.00127(16) 0.00378(17) 0.00272(17)
Fe1 0.0158(3) 0.0143(3) 0.0120(3) 0.0003(2) 0.0058(2) 0.0009(2)
Cl2 0.0213(5) 0.0287(5) 0.0178(5) -0.0021(4) 0.0089(4) -0.0028(4)
Cl1 0.0249(5) 0.0173(5) 0.0344(6) 0.0003(4) 0.0135(4) -0.0021(4)
F1 0.0260(13) 0.0198(12) 0.0320(13) -0.0005(10) 0.0126(11) -0.0035(10)
F2 0.0374(14) 0.0168(12) 0.0245(12) -0.0003(10) 0.0153(11) 0.0017(10)
F4 0.0358(14) 0.0162(12) 0.0328(13) -0.0012(10) 0.0198(12) -0.0008(10)
F11 0.0337(14) 0.0392(15) 0.0186(12) -0.0069(11) 0.0110(11) -0.0117(12)
F7 0.0306(14) 0.0243(14) 0.0389(15) 0.0045(11) 0.0115(12) -0.0033(11)
F3 0.0241(13) 0.0262(14) 0.0426(15) -0.0090(12) 0.0155(12) -0.0071(10)
F5 0.0362(14) 0.0274(14) 0.0254(13) -0.0028(11) 0.0185(11) 0.0006(11)
F6 0.0376(14) 0.0237(13) 0.0287(13) -0.0008(10) 0.0208(12) -0.0006(11)
F10 0.0367(14) 0.0280(14) 0.0309(13) 0.0067(11) 0.0185(12) 0.0130(11)
F9 0.0367(15) 0.0420(16) 0.0251(13) 0.0052(12) 0.0161(12) 0.0057(12)
O2 0.0182(13) 0.0148(13) 0.0154(13) -0.0027(11) 0.0043(11) -0.0004(11)
O1 0.0198(14) 0.0140(14) 0.0231(14) 0.0037(11) 0.0088(12) 0.0005(11)
F12 0.0265(14) 0.0528(18) 0.0247(13) -0.0140(13) 0.0026(11) 0.0040(13)
F8 0.0270(14) 0.0288(14) 0.0410(15) 0.0019(12) 0.0053(12) 0.0087(11)
N6 0.0219(17) 0.0142(16) 0.0119(15) 0.0015(13) 0.0062(13) -0.0030(13)
N2 0.0267(18) 0.0126(16) 0.0130(15) 0.0004(13) 0.0071(14) -0.0046(14)
N7 0.0227(17) 0.0166(17) 0.0101(15) -0.0030(13) 0.0064(13) -0.0033(13)
N4 0.0283(19) 0.0123(16) 0.0223(17) -0.0038(13) 0.0143(15) -0.0013(14)
N3 0.0266(18) 0.0116(16) 0.0202(17) -0.0007(13) 0.0128(15) -0.0017(14)
N8 0.0191(17) 0.0169(17) 0.0177(16) 0.0022(13) 0.0062(14) 0.0012(13)
N1 0.0145(16) 0.0255(19) 0.0136(16) 0.0036(14) 0.0009(13) -0.0029(14)
N5 0.0271(18) 0.0162(17) 0.0146(16) -0.0007(13) 0.0065(14) 0.0062(14)
C12 0.021(2) 0.0139(19) 0.0108(17) 0.0004(15) 0.0022(15) -0.0019(16)
C6 0.026(2) 0.015(2) 0.0121(18) -0.0028(15) 0.0067(16) -0.0011(16)
C5 0.025(2) 0.019(2) 0.0088(17) -0.0009(15) 0.0031(15) -0.0064(17)
C24 0.020(2) 0.0098(18) 0.0165(18) 0.0028(15) 0.0055(16) 0.0010(15)
C26 0.022(2) 0.018(2) 0.0162(19) 0.0016(16) 0.0040(16) -0.0019(16)
C30 0.0184(19) 0.0104(18) 0.0155(18) 0.0002(15) 0.0053(16) -0.0046(15)
C36 0.022(2) 0.0096(18) 0.022(2) 0.0030(15) 0.0091(17) -0.0013(15)
C25 0.021(2) 0.0139(19) 0.0144(18) 0.0047(15) 0.0055(16) 0.0024(15)
C28 0.023(2) 0.031(2) 0.021(2) 0.0042(18) 0.0119(18) 0.0042(18)
C31 0.023(2) 0.0126(19) 0.0146(18) 0.0011(15) 0.0062(16) -0.0014(15)
C23 0.024(2) 0.0114(19) 0.0151(19) 0.0004(15) 0.0037(16) -0.0023(16)
C7 0.026(2) 0.0142(19) 0.0133(18) -0.0003(15) 0.0066(16) -0.0009(16)
C8 0.024(2) 0.0129(19) 0.020(2) -0.0020(16) 0.0061(17) -0.0026(16)
C13 0.025(2) 0.0126(19) 0.0163(19) -0.0028(15) 0.0086(16) -0.0005(16)
C35 0.030(2) 0.0128(19) 0.0155(19) -0.0002(15) 0.0089(17) 0.0022(16)
C22 0.026(2) 0.014(2) 0.024(2) 0.0003(16) 0.0073(18) -0.0017(17)
C33 0.020(2) 0.018(2) 0.0173(19) -0.0003(16) 0.0039(16) -0.0007(16)
C27 0.020(2) 0.024(2) 0.024(2) 0.0055(18) 0.0067(17) -0.0032(17)
C18 0.029(2) 0.0138(19) 0.0190(19) -0.0028(16) 0.0107(17) -0.0002(17)
C34 0.024(2) 0.0145(19) 0.0155(19) -0.0010(15) 0.0022(16) -0.0001(16)
C32 0.025(2) 0.015(2) 0.0150(19) -0.0005(15) 0.0071(17) -0.0003(16)
C9 0.026(2) 0.019(2) 0.021(2) -0.0038(17) 0.0112(17) 0.0008(17)
C29 0.021(2) 0.022(2) 0.020(2) 0.0015(17) 0.0066(17) 0.0003(17)
C11 0.030(2) 0.019(2) 0.023(2) -0.0026(17) 0.0145(18) -0.0068(17)
C19 0.032(2) 0.019(2) 0.018(2) -0.0027(16) 0.0092(18) 0.0073(18)
C21 0.028(2) 0.018(2) 0.0155(19) 0.0011(16) -0.0037(17) -0.0050(17)
C14 0.026(2) 0.017(2) 0.019(2) -0.0005(16) 0.0082(17) -0.0023(17)
C1 0.021(2) 0.028(2) 0.019(2) 0.0064(17) 0.0046(17) -0.0052(18)
C17 0.035(2) 0.017(2) 0.025(2) -0.0033(17) 0.0160(19) -0.0038(18)
C15 0.031(2) 0.018(2) 0.021(2) 0.0015(17) 0.0077(18) 0.0036(18)
C2 0.027(2) 0.025(2) 0.017(2) 0.0012(17) 0.0043(17) -0.0108(18)
C10 0.022(2) 0.024(2) 0.022(2) 0.0020(17) 0.0105(17) -0.0003(17)
C3 0.040(3) 0.014(2) 0.0149(19) -0.0001(16) 0.0046(18) -0.0059(18)
C4 0.036(2) 0.018(2) 0.0153(19) -0.0019(16) 0.0085(18) 0.0008(18)
C20 0.034(2) 0.023(2) 0.0142(19) -0.0011(17) 0.0062(18) 0.0056(19)
C16 0.041(3) 0.014(2) 0.027(2) 0.0044(18) 0.015(2) 0.0004(19)

loop_
_atom_type_symbol
_atom_type_description
_atom_type_scat_dispersion_real
_atom_type_scat_dispersion_imag
_atom_type_scat_source
C C 0.0033 0.0016 'International Tables Vol C Tables 4.2.6.8 and 6.1.1.4'
H H 0.0000 0.0000 'International Tables Vol C Tables 4.2.6.8 and 6.1.1.4'
As As 0.0499 2.0058 'International Tables Vol C Tables 4.2.6.8 and 6.1.1.4'
Cl Cl 0.1484 0.1585 'International Tables Vol C Tables 4.2.6.8 and 6.1.1.4'
F F 0.0171 0.0103 'International Tables Vol C Tables 4.2.6.8 and 6.1.1.4'
Fe Fe 0.3463 0.8444 'International Tables Vol C Tables 4.2.6.8 and 6.1.1.4'
N N 0.0061 0.0033 'International Tables Vol C Tables 4.2.6.8 and 6.1.1.4'
O O 0.0106 0.0060 'International Tables Vol C Tables 4.2.6.8 and 6.1.1.4'

loop_
_geom_angle_atom_site_label_1
_geom_angle_atom_site_label_2
_geom_angle_atom_site_label_3
_geom_angle
F1 As1 F2 90.10(12)
F1 As1 F5 90.38(12)
F4 As1 F1 89.96(11)
F4 As1 F2 179.53(11)
F4 As1 F3 89.91(12)
F4 As1 F5 89.58(12)
F4 As1 F6 90.14(11)
F3 As1 F1 178.93(12)
F3 As1 F2 90.04(12)
F3 As1 F5 90.68(12)
F3 As1 F6 89.70(12)
F5 As1 F2 89.95(11)
F6 As1 F1 89.24(12)
F6 As1 F2 90.33(11)
F6 As1 F5 179.53(12)
F11 As2 F7 90.81(12)
F11 As2 F12 179.06(14)
F11 As2 F8 90.34(13)
F7 As2 F12 90.03(13)
F7 As2 F8 89.93(13)
F10 As2 F11 90.23(13)
F10 As2 F7 89.06(12)
F10 As2 F12 89.37(12)
F10 As2 F8 178.85(13)
F9 As2 F11 90.59(12)
F9 As2 F7 178.58(13)
F9 As2 F10 91.16(12)
F9 As2 F12 88.57(13)
F9 As2 F8 89.83(13)
F8 As2 F12 90.08(13)
O1 Fe1 O2 91.44(11)
N6 Fe1 O2 79.64(12)
N6 Fe1 O1 95.57(13)
N6 Fe1 N1 104.32(14)
N6 Fe1 N5 79.53(14)
N2 Fe1 O2 93.44(12)
N2 Fe1 O1 80.13(12)
N2 Fe1 N6 171.82(14)
N2 Fe1 N1 80.04(14)
N2 Fe1 N5 107.19(14)
N1 Fe1 O2 91.44(12)
N1 Fe1 O1 160.10(13)
N5 Fe1 O2 159.09(12)
N5 Fe1 O1 88.84(12)
N5 Fe1 N1 95.38(13)
C30 O2 Fe1 113.6(2)
C12 O1 Fe1 110.7(2)
N7 N6 Fe1 115.0(2)
C24 N6 Fe1 121.9(3)
C24 N6 N7 123.1(3)
N3 N2 Fe1 117.9(2)
C6 N2 Fe1 121.5(3)
C6 N2 N3 120.4(3)
N6 N7 H2 123.4
C30 N7 N6 113.2(3)
C30 N7 H2 123.4
C7 N4 H1 118.3
C11 N4 H1 118.3
C11 N4 C7 123.4(3)
C12 N3 N2 108.2(3)
C29 N8 C25 117.7(3)
C5 N1 Fe1 114.5(3)
C1 N1 Fe1 125.3(3)
C1 N1 C5 119.9(4)
C23 N5 Fe1 114.8(2)
C19 N5 Fe1 125.8(3)
C19 N5 C23 118.6(3)
O1 C12 N3 123.0(3)
O1 C12 C13 118.6(3)
N3 C12 C13 118.4(3)
N2 C6 C5 110.6(3)
N2 C6 C7 123.8(4)
C7 C6 C5 125.4(3)
N1 C5 C6 112.9(3)
N1 C5 C4 119.9(4)
C4 C5 C6 127.1(4)
N6 C24 C25 124.4(3)
N6 C24 C23 110.1(3)
C23 C24 C25 125.4(3)
C25 C26 H00W 120.6
C27 C26 H00W 120.6
C27 C26 C25 118.8(4)
O2 C30 N7 118.4(3)
O2 C30 C31 119.8(3)
N7 C30 C31 121.8(3)
C31 C36 Cl2 123.0(3)
C35 C36 Cl2 115.5(3)
C35 C36 C31 121.5(4)
N8 C25 C24 114.7(3)
N8 C25 C26 122.2(4)
C26 C25 C24 123.0(3)
C27 C28 H010 121.0
C27 C28 C29 117.9(4)
C29 C28 H010 121.0
C36 C31 C30 128.2(4)
C36 C31 C32 117.4(3)
C32 C31 C30 114.4(3)
N5 C23 C24 113.0(3)
N5 C23 C22 121.2(4)
C22 C23 C24 125.4(4)
N4 C7 C6 117.0(3)
N4 C7 C8 117.2(4)
C8 C7 C6 125.8(4)
C7 C8 H014 120.1
C9 C8 C7 119.8(4)
C9 C8 H014 120.1
C18 C13 C12 126.5(4)
C18 C13 C14 117.7(4)
C14 C13 C12 115.8(4)
C36 C35 H016 120.2
C34 C35 C36 119.7(4)
C34 C35 H016 120.2
C23 C22 H017 120.5
C23 C22 C21 119.0(4)
C21 C22 H017 120.5
C34 C33 H018 120.0
C34 C33 C32 119.9(4)
C32 C33 H018 120.0
C26 C27 C28 119.7(4)
C26 C27 H019 120.2
C28 C27 H019 120.2
C13 C18 Cl1 123.3(3)
C13 C18 C17 121.3(4)
C17 C18 Cl1 115.3(3)
C35 C34 C33 120.4(4)
C35 C34 H01B 119.8
C33 C34 H01B 119.8
C31 C32 H01C 119.4
C33 C32 C31 121.2(4)
C33 C32 H01C 119.4
C8 C9 H01D 119.8
C8 C9 C10 120.4(4)
C10 C9 H01D 119.8
N8 C29 C28 123.7(4)
N8 C29 H01E 118.2
C28 C29 H01E 118.2
N4 C11 H01F 119.8
N4 C11 C10 120.4(4)
C10 C11 H01F 119.8
N5 C19 H01G 119.0
N5 C19 C20 122.1(4)
C20 C19 H01G 119.0
C22 C21 H01H 120.4
C20 C21 C22 119.3(4)
C20 C21 H01H 120.4
C13 C14 H01I 119.4
C15 C14 C13 121.2(4)
C15 C14 H01I 119.4
N1 C1 H01J 118.9
N1 C1 C2 122.2(4)
C2 C1 H01J 118.9
C18 C17 H01K 120.2
C16 C17 C18 119.5(4)
C16 C17 H01K 120.2
C14 C15 H01L 120.2
C14 C15 C16 119.6(4)
C16 C15 H01L 120.2
C1 C2 H01M 120.5
C3 C2 C1 118.9(4)
C3 C2 H01M 120.5
C9 C10 H01N 120.7
C11 C10 C9 118.6(4)
C11 C10 H01N 120.7
C2 C3 H01O 120.2
C2 C3 C4 119.6(4)
C4 C3 H01O 120.2
C5 C4 C3 119.4(4)
C5 C4 H01P 120.3
C3 C4 H01P 120.3
C19 C20 H01Q 120.2
C21 C20 C19 119.7(4)
C21 C20 H01Q 120.2
C17 C16 C15 120.6(4)
C17 C16 H01R 119.7
C15 C16 H01R 119.7

loop_
_geom_bond_atom_site_label_1
_geom_bond_atom_site_label_2
_geom_bond_distance
As1 F1 1.725(2)
As1 F2 1.725(2)
As1 F4 1.717(2)
As1 F3 1.723(2)
As1 F5 1.725(2)
As1 F6 1.724(2)
As2 F11 1.718(2)
As2 F7 1.722(3)
As2 F10 1.715(2)
As2 F9 1.714(3)
As2 F12 1.728(2)
As2 F8 1.723(2)
Fe1 O2 1.991(3)
Fe1 O1 1.976(3)
Fe1 N6 1.893(3)
Fe1 N2 1.872(3)
Fe1 N1 1.975(3)
Fe1 N5 1.965(3)
Cl2 C36 1.742(4)
Cl1 C18 1.751(4)
O2 C30 1.254(5)
O1 C12 1.271(5)
N6 N7 1.372(4)
N6 C24 1.306(5)
N2 N3 1.379(4)
N2 C6 1.323(5)
N7 H2 0.8600
N7 C30 1.345(5)
N4 H1 0.8600
N4 C7 1.359(5)
N4 C11 1.334(5)
N3 C12 1.343(5)
N8 C25 1.356(5)
N8 C29 1.336(5)
N1 C5 1.369(5)
N1 C1 1.340(5)
N5 C23 1.374(5)
N5 C19 1.345(5)
C12 C13 1.480(5)
C6 C5 1.477(5)
C6 C7 1.465(6)
C5 C4 1.388(6)
C24 C25 1.480(5)
C24 C23 1.475(5)
C26 H00W 0.9300
C26 C25 1.392(5)
C26 C27 1.381(6)
C30 C31 1.484(5)
C36 C31 1.397(5)
C36 C35 1.391(5)
C28 H010 0.9300
C28 C27 1.386(6)
C28 C29 1.389(6)
C31 C32 1.407(6)
C23 C22 1.381(5)
C7 C8 1.396(6)
C8 H014 0.9300
C8 C9 1.379(6)
C13 C18 1.388(6)
C13 C14 1.411(6)
C35 H016 0.9300
C35 C34 1.379(6)
C22 H017 0.9300
C22 C21 1.395(6)
C33 H018 0.9300
C33 C34 1.384(6)
C33 C32 1.384(5)
C27 H019 0.9300
C18 C17 1.396(6)
C34 H01B 0.9300
C32 H01C 0.9300
C9 H01D 0.9300
C9 C10 1.383(6)
C29 H01E 0.9300
C11 H01F 0.9300
C11 C10 1.368(6)
C19 H01G 0.9300
C19 C20 1.378(6)
C21 H01H 0.9300
C21 C20 1.371(6)
C14 H01I 0.9300
C14 C15 1.381(6)
C1 H01J 0.9300
C1 C2 1.379(6)
C17 H01K 0.9300
C17 C16 1.380(6)
C15 H01L 0.9300
C15 C16 1.385(6)
C2 H01M 0.9300
C2 C3 1.372(6)
C10 H01N 0.9300
C3 H01O 0.9300
C3 C4 1.398(6)
C4 H01P 0.9300
C20 H01Q 0.9300
C16 H01R 0.9300
